data_7100857
loop_
_publ_author_name
'A. Nangia'
'N. Jagadeesh Babu'
'L. Sreenivas Reddy'

_publ_section_title
;
Carboxamide pyridine N-oxide heterosynthon for crystal
engineering and pharmaceutical cocrystals
;
_journal_name_full 'Chemical Communications'
_journal_paper_doi 10.1039/b515510j
_journal_year 2006
_chemical_formula_moiety 'C10 H8 N2 O2, C4 H4 N2 O3, H2 O'
_chemical_formula_sum 'C14 H14 N4 O6'
_chemical_formula_weight 334.29
_chemical_name_common
;
Hydrate of 1:1 complex of barbituric acid and bipyridine-bis-
N-oxide
;
_space_group_IT_number 61
_symmetry_cell_setting orthorhombic
_symmetry_space_group_name_Hall '-P 2ac 2ab'
_symmetry_space_group_name_H-M 'P b c a'
_cell_angle_alpha 90.00
_cell_angle_beta 90.00
_cell_angle_gamma 90.00
_cell_formula_units_Z 8
_cell_length_a 16.2210(11)
_cell_length_b 6.5971(5)
_cell_length_c 27.0692(19)
_cell_measurement_temperature 100(2)
_cell_volume 2896.7(4)
_diffrn_ambient_temperature 100(2)
_exptl_crystal_density_diffrn 1.533
_cod_depositor_comments
;
The following automatic conversions were performed:
'_symmetry_cell_setting' value 'Orthorhombic' changed to 'orthorhombic'
according to '/home/saulius/struct/CIF-dictionaries/cif_core.dic'
dictionary named 'cif_core.dic' version 2.4.1 from 2010-06-29.

Automatic conversion script
Id: cif_fix_enum 1527 2010-12-29 10:47:43Z saulius 
;
_cod_database_code 7100857

loop_
_symmetry_equiv_pos_as_xyz
'x, y, z'
'-x+1/2, -y, z+1/2'
'-x, y+1/2, -z+1/2'
'x+1/2, -y+1/2, -z'
'-x, -y, -z'
'x-1/2, y, -z-1/2'
'x, -y-1/2, z-1/2'
'-x-1/2, y-1/2, z'

loop_
_atom_site_label
_atom_site_type_symbol
_atom_site_fract_x
_atom_site_fract_y
_atom_site_fract_z
_atom_site_U_iso_or_equiv
_atom_site_adp_type
_atom_site_occupancy
_atom_site_symmetry_multiplicity
_atom_site_calc_flag
_atom_site_refinement_flags
_atom_site_disorder_assembly
_atom_site_disorder_group
O1 O 0.07721(9) 0.0317(2) 0.74366(5) 0.0223(4) Uani 1 1 d . . .
O2 O 0.58365(9) -0.0324(3) 0.55597(6) 0.0300(4) Uani 1 1 d . . .
O3 O 0.24155(9) 0.9049(2) 0.85397(5) 0.0208(4) Uani 1 1 d . . .
O4 O 0.49697(9) 0.9854(2) 0.91854(6) 0.0252(4) Uani 1 1 d . . .
O5 O 0.26130(9) 1.1226(2) 1.01208(5) 0.0210(4) Uani 1 1 d . . .
O6 O 0.06481(10) 0.1121(3) 0.29380(6) 0.0217(4) Uani 1 1 d . . .
H6B H 0.0685(17) 0.231(5) 0.2798(10) 0.053(9) Uiso 1 1 d . . .
H6A H 0.0160(18) 0.062(4) 0.2851(10) 0.038(8) Uiso 1 1 d . . .
N1 N 0.14702(10) 0.0268(3) 0.71831(6) 0.0156(4) Uani 1 1 d . . .
N2 N 0.51652(10) -0.0170(3) 0.58313(6) 0.0199(4) Uani 1 1 d . . .
N3 N 0.37005(10) 0.9449(3) 0.88629(6) 0.0178(4) Uani 1 1 d . . .
H3 H 0.3915(15) 0.928(4) 0.8553(9) 0.031(7) Uiso 1 1 d . . .
N4 N 0.25146(11) 1.0075(3) 0.93359(6) 0.0169(4) Uani 1 1 d . . .
H4 H 0.2010(15) 1.011(3) 0.9332(8) 0.018(6) Uiso 1 1 d . . .
C1 C 0.21934(12) 0.0445(3) 0.74266(7) 0.0165(4) Uani 1 1 d . . .
H1 H 0.2194 0.0615 0.7775 0.020 Uiso 1 1 calc R . .
C2 C 0.29284(12) 0.0382(3) 0.71751(7) 0.0154(4) Uani 1 1 d . . .
H2 H 0.3432 0.0505 0.7351 0.018 Uiso 1 1 calc R . .
C3 C 0.29421(12) 0.0137(3) 0.66614(7) 0.0140(4) Uani 1 1 d . . .
C4 C 0.21776(12) -0.0030(3) 0.64242(7) 0.0152(4) Uani 1 1 d . . .
H4A H 0.2160 -0.0200 0.6076 0.018 Uiso 1 1 calc R . .
C5 C 0.14550(13) 0.0046(3) 0.66845(8) 0.0167(5) Uani 1 1 d . . .
H5 H 0.0943 -0.0057 0.6516 0.020 Uiso 1 1 calc R . .
C6 C 0.37224(12) 0.0058(3) 0.63802(7) 0.0141(4) Uani 1 1 d . . .
C7 C 0.44788(12) -0.0370(3) 0.66009(8) 0.0181(5) Uani 1 1 d . . .
H7 H 0.4505 -0.0590 0.6947 0.022 Uiso 1 1 calc R . .
C8 C 0.51894(12) -0.0480(3) 0.63239(8) 0.0199(5) Uani 1 1 d . . .
H8 H 0.5700 -0.0776 0.6480 0.024 Uiso 1 1 calc R . .
C9 C 0.44407(12) 0.0271(3) 0.56071(8) 0.0205(5) Uani 1 1 d . . .
H9 H 0.4430 0.0493 0.5260 0.025 Uiso 1 1 calc R . .
C10 C 0.37271(12) 0.0402(3) 0.58714(8) 0.0179(5) Uani 1 1 d . . .
H10 H 0.3227 0.0731 0.5707 0.021 Uiso 1 1 calc R . .
C11 C 0.42280(13) 0.9769(3) 0.92488(8) 0.0189(5) Uani 1 1 d . . .
C12 C 0.38391(12) 0.9894(4) 0.97509(8) 0.0200(5) Uani 1 1 d . . .
H12A H 0.4154 1.0883 0.9951 0.024 Uiso 1 1 calc R . .
H12B H 0.3894 0.8555 0.9913 0.024 Uiso 1 1 calc R . .
C13 C 0.29458(12) 1.0494(3) 0.97614(7) 0.0160(4) Uani 1 1 d . . .
C14 C 0.28481(12) 0.9482(3) 0.88892(7) 0.0155(4) Uani 1 1 d . . .

loop_
_atom_site_aniso_label
_atom_site_aniso_U_11
_atom_site_aniso_U_22
_atom_site_aniso_U_33
_atom_site_aniso_U_23
_atom_site_aniso_U_13
_atom_site_aniso_U_12
O1 0.0111(8) 0.0307(9) 0.0252(8) -0.0048(7) 0.0069(6) -0.0019(6)
O2 0.0096(7) 0.0601(12) 0.0202(8) -0.0059(8) 0.0043(6) -0.0024(7)
O3 0.0195(8) 0.0258(9) 0.0170(7) 0.0001(6) -0.0030(6) -0.0026(6)
O4 0.0132(8) 0.0365(10) 0.0260(9) -0.0020(7) 0.0007(6) 0.0008(7)
O5 0.0202(8) 0.0251(9) 0.0177(7) -0.0010(6) 0.0028(6) -0.0006(6)
O6 0.0155(8) 0.0307(10) 0.0190(8) 0.0033(7) -0.0014(6) -0.0017(7)
N1 0.0121(8) 0.0153(10) 0.0194(9) 0.0001(7) 0.0014(7) -0.0003(7)
N2 0.0123(9) 0.0287(11) 0.0186(9) -0.0043(8) 0.0025(7) -0.0029(7)
N3 0.0148(9) 0.0257(11) 0.0130(9) -0.0003(7) 0.0013(7) 0.0003(7)
N4 0.0102(9) 0.0224(10) 0.0180(9) 0.0010(7) 0.0008(7) 0.0000(7)
C1 0.0172(10) 0.0161(11) 0.0163(10) 0.0002(8) -0.0017(8) -0.0002(8)
C2 0.0132(10) 0.0144(11) 0.0186(10) 0.0008(8) -0.0018(8) 0.0009(8)
C3 0.0141(10) 0.0102(10) 0.0176(10) 0.0014(8) -0.0003(8) 0.0000(8)
C4 0.0175(10) 0.0132(11) 0.0148(10) 0.0004(8) -0.0007(8) -0.0002(8)
C5 0.0142(10) 0.0152(11) 0.0208(11) -0.0014(8) -0.0042(8) 0.0001(8)
C6 0.0152(10) 0.0109(10) 0.0163(10) -0.0022(8) 0.0002(8) -0.0027(8)
C7 0.0166(11) 0.0223(12) 0.0153(10) -0.0007(8) -0.0007(8) -0.0012(9)
C8 0.0137(10) 0.0267(13) 0.0193(11) -0.0010(9) -0.0040(8) -0.0001(9)
C9 0.0170(11) 0.0308(13) 0.0138(10) -0.0001(9) -0.0019(8) -0.0020(9)
C10 0.0137(10) 0.0212(12) 0.0188(11) -0.0013(8) -0.0018(8) -0.0005(9)
C11 0.0171(11) 0.0192(12) 0.0204(11) 0.0002(9) -0.0008(9) 0.0011(8)
C12 0.0160(11) 0.0279(13) 0.0162(11) -0.0006(9) -0.0037(8) -0.0011(9)
C13 0.0170(10) 0.0164(11) 0.0147(10) 0.0027(8) 0.0009(8) -0.0029(8)
C14 0.0157(10) 0.0152(11) 0.0155(10) 0.0031(8) -0.0006(8) 0.0006(8)

loop_
_geom_bond_atom_site_label_1
_geom_bond_atom_site_label_2
_geom_bond_distance
_geom_bond_site_symmetry_2
_geom_bond_publ_flag
O1 N1 1.325(2) . ?
O2 N2 1.318(2) . ?
O3 C14 1.212(2) . ?
O4 C11 1.217(2) . ?
O5 C13 1.213(2) . ?
O6 H6B 0.87(3) . ?
O6 H6A 0.89(3) . ?
N1 C1 1.351(3) . ?
N1 C5 1.358(3) . ?
N2 C8 1.350(3) . ?
N2 C9 1.354(3) . ?
N3 C11 1.367(3) . ?
N3 C14 1.385(3) . ?
N3 H3 0.92(3) . ?
N4 C13 1.376(3) . ?
N4 C14 1.381(3) . ?
N4 H4 0.82(2) . ?
C1 C2 1.373(3) . ?
C1 H1 0.9500 . ?
C2 C3 1.400(3) . ?
C2 H2 0.9500 . ?
C3 C4 1.401(3) . ?
C3 C6 1.478(3) . ?
C4 C5 1.369(3) . ?
C4 H4A 0.9500 . ?
C5 H5 0.9500 . ?
C6 C7 1.394(3) . ?
C6 C10 1.396(3) . ?
C7 C8 1.377(3) . ?
C7 H7 0.9500 . ?
C8 H8 0.9500 . ?
C9 C10 1.364(3) . ?
C9 H9 0.9500 . ?
C10 H10 0.9500 . ?
C11 C12 1.500(3) . ?
C12 C13 1.502(3) . ?
C12 H12A 0.9900 . ?
C12 H12B 0.9900 . ?

loop_
_cod_related_entry_id
_cod_related_entry_database
_cod_related_entry_code
1 ChemSpider 21150134
